data_1572654
loop_
_publ_author_name
'Botha, Christo J.'
'Fouche, Gerda'
'Malan, Frederick P.'

_publ_section_title
;
 (1R,2S,4aR,6S,8R,8aS)-1-(3-Hydroxypropanoyl)-1,3,6,8-tetramethyl-1,2,4a,5,6,7,8,8a-octahydronaphthalene-2-carboxylic
 acid
;
_journal_coeditor_code BV4052
_journal_issue 9
_journal_name_full IUCrData
_journal_paper_doi 10.1107/S241431462400885X
_journal_volume 9
_journal_year 2024
_chemical_absolute_configuration ad
_chemical_formula_iupac 'C18 H28 O4'
_chemical_formula_moiety 'C18 H28 O4'
_chemical_formula_sum 'C18 H28 O4'
_chemical_formula_weight 308.40
_chemical_name_systematic
'(1<i>R</i>,2<i>S</i>,4a<i>R</i>,6<i>S</i>,8<i>R</i>,8a<i>S</i>)-1-(3-Hydroxypropanoyl)-1,3,6,8-tetramethyl-1,2,4a,5,6,7,8,8a-octahydronaphthalene-2-carboxylic acid'
_space_group_crystal_system tetragonal
_space_group_IT_number 96
_space_group_name_Hall 'P 4nw 2abw'
_space_group_name_H-M_alt 'P 43 21 2'
_atom_sites_solution_hydrogens geom
_atom_sites_solution_primary dual
_audit_creation_method
;
Olex2 1.3-ac4
(compiled 2018.12.18 svn.r3554 for Rigaku Oxford Diffraction, GUI svn.r1)
;
_cell_angle_alpha 90
_cell_angle_beta 90
_cell_angle_gamma 90
_cell_formula_units_Z 8
_cell_length_a 7.34100(10)
_cell_length_b 7.34100(10)
_cell_length_c 64.8549(13)
_cell_measurement_reflns_used 13711
_cell_measurement_temperature 150.00(10)
_cell_measurement_theta_max 78.4540
_cell_measurement_theta_min 2.7230
_cell_volume 3495.05(10)
_computing_cell_refinement
;
CrysAlisPro 1.171.41.123a (Rigaku OD, 2022)
;
_computing_data_collection
;
CrysAlisPro 1.171.41.123a (Rigaku OD, 2022)
;
_computing_data_reduction
;
CrysAlisPro 1.171.41.123a (Rigaku OD, 2022)
;
_computing_molecular_graphics
;
Olex2 (Dolomanov <i>et al.</i>,  2009)
;
_computing_publication_material
;
Olex2 (Dolomanov <i>et al.</i>,  2009)
;
_computing_structure_refinement
;
SHELXL (Sheldrick, 2015b)
;
_computing_structure_solution
;
<i>SHELXT</i> (Sheldrick, 2015a)
;
_diffrn_ambient_temperature 150.00(10)
_diffrn_detector 'Hybrid Pixel Array Detector'
_diffrn_detector_area_resol_mean 10.0000
_diffrn_measured_fraction_theta_full 1.000
_diffrn_measured_fraction_theta_max 1.000
_diffrn_measurement_device 'four-circle diffractometer'
_diffrn_measurement_device_type 'XtaLAB Synergy R, DW system, HyPix'
_diffrn_measurement_method '\w scans'
_diffrn_radiation_monochromator mirror
_diffrn_radiation_probe x-ray
_diffrn_radiation_type CuK\a
_diffrn_radiation_wavelength 1.54184
_diffrn_reflns_av_R_equivalents 0.0407
_diffrn_reflns_av_unetI/netI 0.0179
_diffrn_reflns_limit_h_max 9
_diffrn_reflns_limit_h_min -9
_diffrn_reflns_limit_k_max 9
_diffrn_reflns_limit_k_min -8
_diffrn_reflns_limit_l_max 80
_diffrn_reflns_limit_l_min -80
_diffrn_reflns_number 23874
_diffrn_reflns_theta_full 67.684
_diffrn_reflns_theta_max 72.115
_diffrn_reflns_theta_min 2.725
_diffrn_source 'Rotating-anode X-ray tube'
_exptl_absorpt_coefficient_mu 0.653
_exptl_absorpt_correction_T_max 1.00000
_exptl_absorpt_correction_T_min 0.52985
_exptl_absorpt_correction_type multi-scan
_exptl_absorpt_process_details
;
(CrysAlisPro; Rigaku OD, 2022)
;
_exptl_crystal_colour colourless
_exptl_crystal_density_diffrn 1.172
_exptl_crystal_description plate
_exptl_crystal_F_000 1344
_exptl_crystal_size_max 0.234
_exptl_crystal_size_mid 0.210
_exptl_crystal_size_min 0.064
_refine_diff_density_max 0.139
_refine_diff_density_min -0.173
_refine_ls_abs_structure_details
;
Flack <i>x</i> determined using 1195 quotients
[(<i>I</i>^+^)-(<i>I</i>^-^)]/[(<i>I</i>^+^)+(<i>I</i>^-^)]
(Parsons <i>et al.</i>,  2013)
;
_refine_ls_abs_structure_Flack -0.02(7)
_refine_ls_extinction_method none
_refine_ls_goodness_of_fit_ref 1.131
_refine_ls_hydrogen_treatment constr
_refine_ls_matrix_type full
_refine_ls_number_parameters 243
_refine_ls_number_reflns 3437
_refine_ls_number_restraints 0
_refine_ls_restrained_S_all 1.131
_refine_ls_R_factor_all 0.0458
_refine_ls_R_factor_gt 0.0442
_refine_ls_shift/su_max 0.001
_refine_ls_shift/su_mean 0.000
_refine_ls_structure_factor_coef Fsqd
_refine_ls_weighting_details 'w=1/[\s^2^(Fo^2^)+(0.0224P)^2^+1.8437P] where P=(Fo^2^+2Fc^2^)/3'
_refine_ls_weighting_scheme calc
_refine_ls_wR_factor_gt 0.0966
_refine_ls_wR_factor_ref 0.0973
_reflns_number_gt 3350
_reflns_number_total 3437
_reflns_threshold_expression 'I > 2\s(I)'
_cod_data_source_file bv4052.cif
_cod_data_source_block I
_cod_original_cell_volume 3495.05(12)
_cod_database_code 1572654
_shelx_space_group_comment
;
The symmetry employed for this shelxl refinement is uniquely defined
by the following loop, which should always be used as a source of
symmetry information in preference to the above space-group names.
They are only intended as comments.
;
_shelxl_version_number 2.013

loop_
_space_group_symop_operation_xyz
'x, y, z'
'-x, -y, z+1/2'
'-y+1/2, x+1/2, z+3/4'
'y+1/2, -x+1/2, z+1/4'
'-x+1/2, y+1/2, -z+3/4'
'x+1/2, -y+1/2, -z+1/4'
'y, x, -z'
'-y, -x, -z+1/2'

loop_
_atom_site_type_symbol
_atom_site_label
_atom_site_fract_x
_atom_site_fract_y
_atom_site_fract_z
_atom_site_U_iso_or_equiv
_atom_site_adp_type
_atom_site_calc_flag
_atom_site_occupancy
_atom_site_disorder_assembly
_atom_site_disorder_group
C C15 0.4129(4) 0.9084(3) 0.34201(4) 0.0332(5) Uani d 1 . .
C C14 0.2579(3) 0.4534(4) 0.31694(4) 0.0350(6) Uani d 1 . .
H H14A 0.1772 0.4962 0.3059 0.053 Uiso calc 1 . .
H H14B 0.1852 0.4234 0.3292 0.053 Uiso calc 1 . .
H H14C 0.3234 0.3446 0.3123 0.053 Uiso calc 1 . .
C C13 0.5014(3) 0.6691(4) 0.30311(4) 0.0343(6) Uani d 1 . .
H H13 0.5875 0.7661 0.3078 0.041 Uiso calc 1 . .
C C8 0.3723(4) 0.7573(5) 0.28718(4) 0.0468(8) Uani d 1 . .
H H8A 0.3235 0.6632 0.2775 0.056 Uiso calc 0.494(10) A 1
H H8B 0.3082 0.6503 0.2810 0.056 Uiso calc 0.506(10) A 2
C C7 0.2209(4) 0.8661(4) 0.29625(4) 0.0446(7) Uani d 1 . .
H H7 0.1513 0.9392 0.2871 0.054 Uiso calc 1 . .
C C6 0.1752(4) 0.8697(4) 0.31595(4) 0.0372(6) Uani d 1 . .
C C5 0.2884(3) 0.7690(3) 0.33183(4) 0.0298(5) Uani d 1 . .
H H5 0.2038 0.7207 0.3426 0.036 Uiso calc 1 . .
O O4 0.5103(3) 1.0133(3) 0.33280(3) 0.0434(5) Uani d 1 . .
C C4 0.3950(3) 0.6032(3) 0.32235(3) 0.0271(5) Uani d 1 . .
O O3 0.3983(3) 0.9074(3) 0.36252(2) 0.0382(4) Uani d 1 . .
H H3 0.4571 0.9954 0.3674 0.057 Uiso calc 1 . .
C C3 0.5263(3) 0.5462(3) 0.33960(3) 0.0260(5) Uani d 1 . .
C C18 0.7363(4) 0.3999(5) 0.30382(4) 0.0468(7) Uani d 1 . .
H H18A 0.8232 0.4724 0.3118 0.070 Uiso calc 1 . .
H H18B 0.8028 0.3185 0.2945 0.070 Uiso calc 1 . .
H H18C 0.6608 0.3275 0.3132 0.070 Uiso calc 1 . .
C C16 0.0178(4) 0.9783(4) 0.32428(5) 0.0506(8) Uani d 1 . .
H H16A -0.0328 1.0548 0.3133 0.076 Uiso calc 1 . .
H H16B 0.0602 1.0558 0.3356 0.076 Uiso calc 1 . .
H H16C -0.0765 0.8952 0.3294 0.076 Uiso calc 1 . .
O O2 0.6696(2) 0.6285(2) 0.34185(2) 0.0344(4) Uani d 1 . .
C C2 0.4710(3) 0.3998(3) 0.35434(3) 0.0295(5) Uani d 1 . .
H H2A 0.4303 0.2921 0.3464 0.035 Uiso calc 1 . .
H H2B 0.3661 0.4435 0.3626 0.035 Uiso calc 1 . .
O O1 0.5583(2) 0.1903(2) 0.38058(2) 0.0304(4) Uani d 1 . .
H H1 0.6375 0.1612 0.3893 0.046 Uiso calc 1 . .
C C1 0.6215(3) 0.3425(4) 0.36885(4) 0.0323(5) Uani d 1 . .
H H1A 0.7315 0.3083 0.3609 0.039 Uiso calc 1 . .
H H1B 0.6534 0.4445 0.3782 0.039 Uiso calc 1 . .
C C12 0.6150(4) 0.5266(5) 0.29124(4) 0.0446(7) Uani d 1 . .
H H12 0.5335 0.4532 0.2821 0.054 Uiso calc 0.494(10) A 1
H H12A 0.5228 0.4445 0.2847 0.054 Uiso calc 0.506(10) A 2
C C9A 0.4987(12) 0.9074(14) 0.27458(14) 0.042(2) Uani d 0.494(10) A 1
H H9AA 0.4225 0.9794 0.2650 0.051 Uiso calc 0.494(10) A 1
H H9AB 0.5584 0.9919 0.2844 0.051 Uiso calc 0.494(10) A 1
C C10A 0.6394(9) 0.7995(13) 0.26283(10) 0.0426(19) Uani d 0.494(10) A 1
H H10A 0.5750 0.7265 0.2521 0.051 Uiso calc 0.494(10) A 1
C C11A 0.7432(14) 0.6671(14) 0.27687(17) 0.040(2) Uani d 0.494(10) A 1
H H11A 0.8215 0.7393 0.2862 0.048 Uiso calc 0.494(10) A 1
H H11B 0.8246 0.5920 0.2681 0.048 Uiso calc 0.494(10) A 1
C C17A 0.7749(10) 0.9272(11) 0.25190(12) 0.058(2) Uani d 0.494(10) A 1
H H17A 0.7085 1.0082 0.2425 0.087 Uiso calc 0.494(10) A 1
H H17B 0.8625 0.8545 0.2440 0.087 Uiso calc 0.494(10) A 1
H H17C 0.8400 1.0000 0.2622 0.087 Uiso calc 0.494(10) A 1
C C9B 0.4775(13) 0.8310(12) 0.26980(13) 0.0384(19) Uani d 0.506(10) A 2
H H9BA 0.5492 0.9359 0.2749 0.046 Uiso calc 0.506(10) A 2
H H9BB 0.3902 0.8787 0.2595 0.046 Uiso calc 0.506(10) A 2
C C10B 0.6078(9) 0.7018(11) 0.25875(9) 0.0357(15) Uani d 0.506(10) A 2
H H10B 0.5316 0.6119 0.2510 0.043 Uiso calc 0.506(10) A 2
C C11B 0.7214(13) 0.5943(13) 0.27430(16) 0.0360(19) Uani d 0.506(10) A 2
H H11C 0.7799 0.4904 0.2672 0.043 Uiso calc 0.506(10) A 2
H H11D 0.8192 0.6739 0.2797 0.043 Uiso calc 0.506(10) A 2
C C17B 0.7255(9) 0.8015(11) 0.24295(10) 0.053(2) Uani d 0.506(10) A 2
H H17D 0.6476 0.8761 0.2340 0.079 Uiso calc 0.506(10) A 2
H H17E 0.7916 0.7124 0.2345 0.079 Uiso calc 0.506(10) A 2
H H17F 0.8128 0.8800 0.2501 0.079 Uiso calc 0.506(10) A 2

loop_
_atom_site_aniso_label
_atom_site_aniso_U_11
_atom_site_aniso_U_22
_atom_site_aniso_U_33
_atom_site_aniso_U_12
_atom_site_aniso_U_13
_atom_site_aniso_U_23
C15 0.0350(14) 0.0275(12) 0.0369(12) 0.0021(10) 0.0031(11) 0.0020(10)
C14 0.0293(13) 0.0416(15) 0.0342(12) -0.0039(11) -0.0065(10) -0.0013(11)
C13 0.0253(13) 0.0513(16) 0.0263(11) 0.0011(11) -0.0011(10) 0.0081(11)
C8 0.0271(14) 0.080(2) 0.0329(13) 0.0079(14) 0.0001(11) 0.0196(14)
C7 0.0273(14) 0.061(2) 0.0454(15) 0.0040(13) -0.0018(12) 0.0273(14)
C6 0.0277(13) 0.0373(15) 0.0466(14) 0.0001(11) -0.0003(11) 0.0141(12)
C5 0.0281(12) 0.0295(13) 0.0318(11) -0.0005(10) 0.0031(10) 0.0053(10)
O4 0.0506(12) 0.0335(10) 0.0461(10) -0.0104(9) 0.0129(9) 0.0014(8)
C4 0.0250(11) 0.0307(12) 0.0255(10) -0.0010(10) -0.0023(9) 0.0028(9)
O3 0.0428(11) 0.0368(10) 0.0349(8) -0.0075(8) 0.0019(8) -0.0019(8)
C3 0.0250(12) 0.0271(12) 0.0260(10) 0.0024(9) -0.0013(9) -0.0024(9)
C18 0.0399(16) 0.0577(19) 0.0429(15) 0.0137(14) 0.0068(12) -0.0039(14)
C16 0.0451(17) 0.0456(17) 0.0612(17) 0.0154(14) 0.0062(14) 0.0178(14)
O2 0.0322(10) 0.0385(10) 0.0326(8) -0.0072(8) -0.0088(7) 0.0060(7)
C2 0.0280(12) 0.0284(12) 0.0322(11) 0.0021(10) -0.0022(10) 0.0041(10)
O1 0.0325(9) 0.0288(9) 0.0300(8) -0.0001(7) -0.0063(7) 0.0067(7)
C1 0.0320(13) 0.0335(13) 0.0315(11) -0.0016(10) -0.0024(10) 0.0057(10)
C12 0.0329(14) 0.072(2) 0.0293(12) 0.0094(14) 0.0001(11) -0.0018(13)
C9A 0.027(3) 0.060(6) 0.039(4) 0.002(4) 0.006(3) 0.023(4)
C10A 0.042(4) 0.055(5) 0.030(3) -0.003(3) 0.003(3) 0.007(3)
C11A 0.034(4) 0.048(6) 0.037(4) 0.000(4) 0.015(3) 0.004(4)
C17A 0.058(5) 0.060(5) 0.056(4) 0.001(4) 0.024(3) 0.021(4)
C9B 0.043(4) 0.040(5) 0.033(3) 0.001(4) -0.003(3) 0.009(3)
C10B 0.037(3) 0.040(4) 0.029(3) 0.001(3) 0.005(2) 0.003(3)
C11B 0.028(4) 0.041(5) 0.038(4) 0.003(4) 0.002(3) 0.001(4)
C17B 0.049(4) 0.064(5) 0.045(3) -0.001(3) 0.010(3) 0.014(3)

loop_
_atom_type_symbol
_atom_type_description
_atom_type_scat_dispersion_real
_atom_type_scat_dispersion_imag
_atom_type_scat_source
C C 0.0181 0.0091 'International Tables Vol C Tables 4.2.6.8 and 6.1.1.4'
H H 0.0000 0.0000 'International Tables Vol C Tables 4.2.6.8 and 6.1.1.4'
O O 0.0492 0.0322 'International Tables Vol C Tables 4.2.6.8 and 6.1.1.4'

loop_
_geom_angle_atom_site_label_1
_geom_angle_atom_site_label_2
_geom_angle_atom_site_label_3
_geom_angle_site_symmetry_1
_geom_angle_site_symmetry_3
_geom_angle
_geom_angle_publ_flag
O4 C15 C5 . . 124.7(2) ?
O4 C15 O3 . . 122.9(2) ?
O3 C15 C5 . . 112.3(2) ?
H14A C14 H14B . . 109.5 ?
H14A C14 H14C . . 109.5 ?
H14B C14 H14C . . 109.5 ?
C4 C14 H14A . . 109.5 ?
C4 C14 H14B . . 109.5 ?
C4 C14 H14C . . 109.5 ?
C8 C13 H13 . . 107.1 ?
C8 C13 C4 . . 111.1(2) ?
C4 C13 H13 . . 107.1 ?
C12 C13 H13 . . 107.1 ?
C12 C13 C8 . . 106.4(2) ?
C12 C13 C4 . . 117.5(2) ?
C13 C8 H8A . . 110.5 ?
C13 C8 H8B . . 103.2 ?
C13 C8 C9A . . 105.4(4) ?
C7 C8 C13 . . 114.7(2) ?
C7 C8 H8A . . 110.5 ?
C7 C8 H8B . . 103.2 ?
C7 C8 C9A . . 104.8(4) ?
C9A C8 H8A . . 110.5 ?
C9B C8 C13 . . 110.2(4) ?
C9B C8 H8B . . 103.2 ?
C9B C8 C7 . . 119.8(4) ?
C8 C7 H7 . . 117.2 ?
C6 C7 C8 . . 125.6(2) ?
C6 C7 H7 . . 117.2 ?
C7 C6 C5 . . 120.5(2) ?
C7 C6 C16 . . 123.6(2) ?
C16 C6 C5 . . 115.8(2) ?
C15 C5 H5 . . 107.9 ?
C15 C5 C4 . . 113.0(2) ?
C6 C5 C15 . . 107.2(2) ?
C6 C5 H5 . . 107.9 ?
C6 C5 C4 . . 112.6(2) ?
C4 C5 H5 . . 107.9 ?
C14 C4 C13 . . 111.80(19) ?
C14 C4 C5 . . 108.56(19) ?
C14 C4 C3 . . 112.6(2) ?
C13 C4 C5 . . 108.91(19) ?
C3 C4 C13 . . 110.81(19) ?
C3 C4 C5 . . 103.80(17) ?
C15 O3 H3 . . 109.5 ?
O2 C3 C4 . . 119.5(2) ?
O2 C3 C2 . . 120.9(2) ?
C2 C3 C4 . . 119.5(2) ?
H18A C18 H18B . . 109.5 ?
H18A C18 H18C . . 109.5 ?
H18B C18 H18C . . 109.5 ?
C12 C18 H18A . . 109.5 ?
C12 C18 H18B . . 109.5 ?
C12 C18 H18C . . 109.5 ?
C6 C16 H16A . . 109.5 ?
C6 C16 H16B . . 109.5 ?
C6 C16 H16C . . 109.5 ?
H16A C16 H16B . . 109.5 ?
H16A C16 H16C . . 109.5 ?
H16B C16 H16C . . 109.5 ?
C3 C2 H2A . . 108.9 ?
C3 C2 H2B . . 108.9 ?
C3 C2 C1 . . 113.6(2) ?
H2A C2 H2B . . 107.7 ?
C1 C2 H2A . . 108.9 ?
C1 C2 H2B . . 108.9 ?
C1 O1 H1 . . 109.5 ?
C2 C1 H1A . . 110.1 ?
C2 C1 H1B . . 110.1 ?
O1 C1 C2 . . 108.16(19) ?
O1 C1 H1A . . 110.1 ?
O1 C1 H1B . . 110.1 ?
H1A C1 H1B . . 108.4 ?
C13 C12 H12 . . 109.7 ?
C13 C12 H12A . . 104.7 ?
C13 C12 C11A . . 99.4(4) ?
C18 C12 C13 . . 117.5(2) ?
C18 C12 H12 . . 109.7 ?
C18 C12 H12A . . 104.7 ?
C18 C12 C11A . . 110.1(4) ?
C11A C12 H12 . . 109.7 ?
C11B C12 C13 . . 116.1(5) ?
C11B C12 C18 . . 107.6(5) ?
C11B C12 H12A . . 104.7 ?
C8 C9A H9AA . . 110.4 ?
C8 C9A H9AB . . 110.4 ?
H9AA C9A H9AB . . 108.6 ?
C10A C9A C8 . . 106.5(6) ?
C10A C9A H9AA . . 110.4 ?
C10A C9A H9AB . . 110.4 ?
C9A C10A H10A . . 108.1 ?
C9A C10A C11A . . 111.9(6) ?
C9A C10A C17A . . 110.8(6) ?
C11A C10A H10A . . 108.1 ?
C11A C10A C17A . . 109.8(6) ?
C17A C10A H10A . . 108.1 ?
C12 C11A H11A . . 108.3 ?
C12 C11A H11B . . 108.3 ?
C10A C11A C12 . . 116.1(7) ?
C10A C11A H11A . . 108.3 ?
C10A C11A H11B . . 108.3 ?
H11A C11A H11B . . 107.4 ?
C10A C17A H17A . . 109.5 ?
C10A C17A H17B . . 109.5 ?
C10A C17A H17C . . 109.5 ?
H17A C17A H17B . . 109.5 ?
H17A C17A H17C . . 109.5 ?
H17B C17A H17C . . 109.5 ?
C8 C9B H9BA . . 107.9 ?
C8 C9B H9BB . . 107.9 ?
C8 C9B C10B . . 117.4(6) ?
H9BA C9B H9BB . . 107.2 ?
C10B C9B H9BA . . 107.9 ?
C10B C9B H9BB . . 107.9 ?
C9B C10B H10B . . 107.2 ?
C9B C10B C11B . . 110.7(6) ?
C9B C10B C17B . . 111.8(6) ?
C11B C10B H10B . . 107.2 ?
C17B C10B H10B . . 107.2 ?
C17B C10B C11B . . 112.4(6) ?
C12 C11B C10B . . 112.7(7) ?
C12 C11B H11C . . 109.0 ?
C12 C11B H11D . . 109.0 ?
C10B C11B H11C . . 109.0 ?
C10B C11B H11D . . 109.0 ?
H11C C11B H11D . . 107.8 ?
C10B C17B H17D . . 109.5 ?
C10B C17B H17E . . 109.5 ?
C10B C17B H17F . . 109.5 ?
H17D C17B H17E . . 109.5 ?
H17D C17B H17F . . 109.5 ?
H17E C17B H17F . . 109.5 ?

loop_
_geom_bond_atom_site_label_1
_geom_bond_atom_site_label_2
_geom_bond_site_symmetry_2
_geom_bond_distance
_geom_bond_publ_flag
C15 C5 . 1.523(4) ?
C15 O4 . 1.208(3) ?
C15 O3 . 1.335(3) ?
C14 H14A . 0.9800 ?
C14 H14B . 0.9800 ?
C14 H14C . 0.9800 ?
C14 C4 . 1.532(3) ?
C13 H13 . 1.0000 ?
C13 C8 . 1.544(3) ?
C13 C4 . 1.550(3) ?
C13 C12 . 1.543(4) ?
C8 H8A . 1.0000 ?
C8 H8B . 1.0000 ?
C8 C7 . 1.490(4) ?
C8 C9A . 1.656(9) ?
C8 C9B . 1.469(9) ?
C7 H7 . 0.9500 ?
C7 C6 . 1.321(4) ?
C6 C5 . 1.516(3) ?
C6 C16 . 1.504(4) ?
C5 H5 . 1.0000 ?
C5 C4 . 1.573(3) ?
C4 C3 . 1.535(3) ?
O3 H3 . 0.8400 ?
C3 O2 . 1.222(3) ?
C3 C2 . 1.494(3) ?
C18 H18A . 0.9800 ?
C18 H18B . 0.9800 ?
C18 H18C . 0.9800 ?
C18 C12 . 1.524(4) ?
C16 H16A . 0.9800 ?
C16 H16B . 0.9800 ?
C16 H16C . 0.9800 ?
C2 H2A . 0.9900 ?
C2 H2B . 0.9900 ?
C2 C1 . 1.511(3) ?
O1 H1 . 0.8400 ?
O1 C1 . 1.429(3) ?
C1 H1A . 0.9900 ?
C1 H1B . 0.9900 ?
C12 H12 . 1.0000 ?
C12 H12A . 1.0000 ?
C12 C11A . 1.679(11) ?
C12 C11B . 1.437(11) ?
C9A H9AA . 0.9900 ?
C9A H9AB . 0.9900 ?
C9A C10A . 1.509(11) ?
C10A H10A . 1.0000 ?
C10A C11A . 1.534(13) ?
C10A C17A . 1.539(9) ?
C11A H11A . 0.9900 ?
C11A H11B . 0.9900 ?
C17A H17A . 0.9800 ?
C17A H17B . 0.9800 ?
C17A H17C . 0.9800 ?
C9B H9BA . 0.9900 ?
C9B H9BB . 0.9900 ?
C9B C10B . 1.526(10) ?
C10B H10B . 1.0000 ?
C10B C11B . 1.528(12) ?
C10B C17B . 1.527(8) ?
C11B H11C . 0.9900 ?
C11B H11D . 0.9900 ?
C17B H17D . 0.9800 ?
C17B H17E . 0.9800 ?
C17B H17F . 0.9800 ?

loop_
_geom_hbond_atom_site_label_D
_geom_hbond_atom_site_label_H
_geom_hbond_atom_site_label_A
_geom_hbond_site_symmetry_A
_geom_hbond_distance_DH
_geom_hbond_distance_HA
_geom_hbond_distance_DA
_geom_hbond_angle_DHA
C5 H5 O1 5 1.00 2.60 3.571(3) 163.0
O3 H3 O1 1_565 0.84 1.82 2.658(2) 172.1
C2 H2A O4 1_545 0.99 2.30 3.176(3) 146.2
C2 H2B O3 5_545 0.99 2.54 3.460(3) 154.6
O1 H1 O2 5_645 0.84 1.89 2.719(2) 171.8

loop_
_geom_torsion_atom_site_label_1
_geom_torsion_atom_site_label_2
_geom_torsion_atom_site_label_3
_geom_torsion_atom_site_label_4
_geom_torsion_site_symmetry_1
_geom_torsion_site_symmetry_2
_geom_torsion_site_symmetry_3
_geom_torsion_site_symmetry_4
_geom_torsion
_geom_torsion_publ_flag
C15 C5 C4 C14 . . . . 167.55(19) ?
C15 C5 C4 C13 . . . . -70.5(2) ?
C15 C5 C4 C3 . . . . 47.6(2) ?
C14 C4 C3 O2 . . . . 160.9(2) ?
C14 C4 C3 C2 . . . . -23.5(3) ?
C13 C8 C7 C6 . . . . -10.5(5) ?
C13 C8 C9A C10A . . . . 65.9(6) ?
C13 C8 C9B C10B . . . . 54.0(7) ?
C13 C4 C3 O2 . . . . 34.8(3) ?
C13 C4 C3 C2 . . . . -149.6(2) ?
C13 C12 C11A C10A . . . . -57.7(7) ?
C13 C12 C11B C10B . . . . -54.1(7) ?
C8 C13 C4 C14 . . . . 63.3(3) ?
C8 C13 C4 C5 . . . . -56.7(3) ?
C8 C13 C4 C3 . . . . -170.3(2) ?
C8 C13 C12 C18 . . . . -171.8(3) ?
C8 C13 C12 C11A . . . . 69.5(5) ?
C8 C13 C12 C11B . . . . 58.7(5) ?
C8 C7 C6 C5 . . . . 4.9(5) ?
C8 C7 C6 C16 . . . . -178.4(3) ?
C8 C9A C10A C11A . . . . -52.5(8) ?
C8 C9A C10A C17A . . . . -175.4(5) ?
C8 C9B C10B C11B . . . . -46.5(9) ?
C8 C9B C10B C17B . . . . -172.6(6) ?
C7 C8 C9A C10A . . . . -172.7(5) ?
C7 C8 C9B C10B . . . . -169.6(5) ?
C7 C6 C5 C15 . . . . 99.0(3) ?
C7 C6 C5 C4 . . . . -25.8(4) ?
C6 C5 C4 C14 . . . . -70.8(2) ?
C6 C5 C4 C13 . . . . 51.2(3) ?
C6 C5 C4 C3 . . . . 169.3(2) ?
C5 C4 C3 O2 . . . . -81.9(3) ?
C5 C4 C3 C2 . . . . 93.6(2) ?
O4 C15 C5 C6 . . . . -51.3(3) ?
O4 C15 C5 C4 . . . . 73.4(3) ?
C4 C13 C8 C7 . . . . 37.0(4) ?
C4 C13 C8 C9A . . . . 151.7(4) ?
C4 C13 C8 C9B . . . . 175.8(4) ?
C4 C13 C12 C18 . . . . -46.6(4) ?
C4 C13 C12 C11A . . . . -165.3(4) ?
C4 C13 C12 C11B . . . . -176.1(5) ?
C4 C3 C2 C1 . . . . 173.2(2) ?
O3 C15 C5 C6 . . . . 126.3(2) ?
O3 C15 C5 C4 . . . . -109.0(2) ?
C3 C2 C1 O1 . . . . -174.03(19) ?
C18 C12 C11A C10A . . . . 178.3(6) ?
C18 C12 C11B C10B . . . . 171.8(5) ?
C16 C6 C5 C15 . . . . -78.0(3) ?
C16 C6 C5 C4 . . . . 157.1(2) ?
O2 C3 C2 C1 . . . . -11.3(3) ?
C12 C13 C8 C7 . . . . 166.0(3) ?
C12 C13 C8 C9A . . . . -79.3(5) ?
C12 C13 C8 C9B . . . . -55.2(5) ?
C12 C13 C4 C14 . . . . -59.5(3) ?
C12 C13 C4 C5 . . . . -179.5(2) ?
C12 C13 C4 C3 . . . . 66.9(3) ?
C9A C8 C7 C6 . . . . -125.6(5) ?
C9A C8 C9B C10B . . . . 136(2) ?
C9A C10A C11A C12 . . . . 52.6(9) ?
C11A C12 C11B C10B . . . . -88(2) ?
C17A C10A C11A C12 . . . . 176.0(6) ?
C9B C8 C7 C6 . . . . -145.1(5) ?
C9B C8 C9A C10A . . . . -39.5(13) ?
C9B C10B C11B C12 . . . . 44.0(8) ?
C11B C12 C11A C10A . . . . 92(2) ?
C17B C10B C11B C12 . . . . 169.8(6) ?
